data_4343549
loop_
_publ_author_name
'Vologzhanina, Anna V.'
'Belov, Alexander S.'
'Novikov, Valentin V.'
'Dolganov, Alexander V.'
'Romanenko, Galina V.'
'Ovcharenko, Victor I.'
'Korlyukov, Alexander A.'
'Buzin, Mikhail I.'
'Voloshin, Yan Z.'

_publ_section_title
;
 Synthesis and Temperature-Induced Structural Phase and Spin Transitions
 in Hexadecylboron-Capped Cobalt(II) Hexachloroclathrochelate and Its
 Diamagnetic Iron(II)-Encapsulating Analogue.
;
_journal_issue 12
_journal_name_full 'Inorganic chemistry'
_journal_page_first 5827
_journal_page_last 5838
_journal_paper_doi 10.1021/acs.inorgchem.5b00546
_journal_volume 54
_journal_year 2015
_chemical_formula_moiety 'C38 H66 B2 Cl6 Co N6 O6'
_chemical_formula_sum 'C38 H66 B2 Cl6 Co N6 O6'
_chemical_formula_weight 996.22
_chemical_name_systematic
;
 ? 
;
_space_group_IT_number 15
_symmetry_cell_setting monoclinic
_symmetry_space_group_name_Hall '-C 2yc'
_symmetry_space_group_name_H-M 'C 1 2/c 1'
_atom_sites_solution_hydrogens geom
_atom_sites_solution_primary direct
_atom_sites_solution_secondary difmap
_audit_creation_method SHELXL-97
_cell_angle_alpha 90.00
_cell_angle_beta 102.137(2)
_cell_angle_gamma 90.00
_cell_formula_units_Z 4
_cell_length_a 45.1402(15)
_cell_length_b 7.9183(3)
_cell_length_c 13.9377(5)
_cell_measurement_reflns_used 2732
_cell_measurement_temperature 235(2)
_cell_measurement_theta_max 23.78
_cell_measurement_theta_min 2.94
_cell_volume 4870.4(3)
_computing_cell_refinement 'APEX2 (Bruker, 2005)'
_computing_data_collection 'APEX2 (Bruker, 2005)'
_computing_data_reduction 'APEX2 (Bruker, 2005)'
_computing_molecular_graphics 'SHELXTL ver. 5.1 (Sheldrick, 2008)'
_computing_publication_material 'SHELXTL ver. 5.1 (Sheldrick, 2008)'
_computing_structure_refinement 'SHELXTL ver. 5.1 (Sheldrick, 2008)'
_computing_structure_solution 'SHELXTL ver. 5.1 (Sheldrick, 2008)'
_diffrn_ambient_temperature 235(2)
_diffrn_measured_fraction_theta_full 0.999
_diffrn_measured_fraction_theta_max 0.999
_diffrn_measurement_device_type 'Bruker APEX-II CCD'
_diffrn_measurement_method '\f and \w scans'
_diffrn_radiation_monochromator graphite
_diffrn_radiation_source 'fine-focus sealed tube'
_diffrn_radiation_type MoK\a
_diffrn_radiation_wavelength 0.71073
_diffrn_reflns_av_R_equivalents 0.1498
_diffrn_reflns_av_sigmaI/netI 0.1103
_diffrn_reflns_limit_h_max 55
_diffrn_reflns_limit_h_min -55
_diffrn_reflns_limit_k_max 9
_diffrn_reflns_limit_k_min -9
_diffrn_reflns_limit_l_max 17
_diffrn_reflns_limit_l_min -17
_diffrn_reflns_number 19620
_diffrn_reflns_theta_full 25.99
_diffrn_reflns_theta_max 25.99
_diffrn_reflns_theta_min 1.85
_diffrn_standards_number 0
_exptl_absorpt_coefficient_mu 0.729
_exptl_absorpt_correction_T_max 0.4547
_exptl_absorpt_correction_T_min 0.1841
_exptl_absorpt_correction_type multi-scan
_exptl_absorpt_process_details 'SADABS (Sheldrick, 1998)'
_exptl_crystal_colour brown
_exptl_crystal_density_diffrn 1.359
_exptl_crystal_density_method 'not measured'
_exptl_crystal_description plate
_exptl_crystal_F_000 2092
_exptl_crystal_size_max 0.28
_exptl_crystal_size_mid 0.06
_exptl_crystal_size_min 0.01
_refine_diff_density_max 0.454
_refine_diff_density_min -0.680
_refine_diff_density_rms 0.097
_refine_ls_extinction_method none
_refine_ls_goodness_of_fit_ref 0.980
_refine_ls_hydrogen_treatment constr
_refine_ls_matrix_type full
_refine_ls_number_parameters 268
_refine_ls_number_reflns 4772
_refine_ls_number_restraints 0
_refine_ls_restrained_S_all 0.980
_refine_ls_R_factor_all 0.0969
_refine_ls_R_factor_gt 0.0544
_refine_ls_shift/su_max 0.000
_refine_ls_shift/su_mean 0.000
_refine_ls_structure_factor_coef Fsqd
_refine_ls_weighting_details 'calc w=1/[\s^2^(Fo^2^)+(0.0051P)^2^+0.0000P] where P=(Fo^2^+2Fc^2^)/3'
_refine_ls_weighting_scheme calc
_refine_ls_wR_factor_gt 0.0866
_refine_ls_wR_factor_ref 0.0960
_reflns_number_gt 2646
_reflns_number_total 4772
_reflns_threshold_expression I>2\s(I)
_cod_data_source_file ic5b00546_si_002.cif
_cod_data_source_block al17b_235
_cod_depositor_comments
;
The following automatic conversions were performed:

'_symmetry_cell_setting' value 'Monoclinic' changed to 'monoclinic'
according to
/usr/data/users/saulius/crontab/automatic-downloads/current/ACS/lib/dictionaries/cif_core.dic
dictionary named 'cif_core.dic' version 2.4.2 from 2011-04-26.

Automatic conversion script
Id: cif_fix_values 3271 2015-04-21 07:52:19Z andrius 
;
_cod_original_sg_symbol_H-M 'C 2/c'
_cod_database_code 4343549

loop_
_symmetry_equiv_pos_as_xyz
'x, y, z'
'-x, y, -z+1/2'
'x+1/2, y+1/2, z'
'-x+1/2, y+1/2, -z+1/2'
'-x, -y, -z'
'x, -y, z-1/2'
'-x+1/2, -y+1/2, -z'
'x+1/2, -y+1/2, z-1/2'

loop_
_atom_site_label
_atom_site_type_symbol
_atom_site_fract_x
_atom_site_fract_y
_atom_site_fract_z
_atom_site_U_iso_or_equiv
_atom_site_adp_type
_atom_site_occupancy
_atom_site_symmetry_multiplicity
_atom_site_calc_flag
_atom_site_refinement_flags
Co1 Co 0.0000 0.48660(8) 0.2500 0.0436(2) Uani 1 2 d S
Cl1 Cl 0.036983(17) 1.01202(10) 0.26001(7) 0.0525(3) Uani 1 1 d .
Cl2 Cl 0.026570(18) 0.22868(11) -0.00258(7) 0.0519(3) Uani 1 1 d .
Cl3 Cl -0.047146(18) 0.23992(12) -0.02789(7) 0.0523(3) Uani 1 1 d .
B1 B 0.06983(8) 0.4878(5) 0.2709(3) 0.0331(9) Uani 1 1 d .
O1 O 0.05846(4) 0.6678(3) 0.26291(16) 0.0377(6) Uani 1 1 d .
O2 O 0.05471(4) 0.3918(3) 0.17891(16) 0.0394(6) Uani 1 1 d .
O3 O -0.06226(4) 0.4049(3) 0.14047(16) 0.0403(6) Uani 1 1 d .
N1 N 0.02792(5) 0.6826(3) 0.25527(19) 0.0349(6) Uani 1 1 d .
N2 N 0.02394(5) 0.3914(3) 0.16068(19) 0.0338(7) Uani 1 1 d .
N3 N -0.03193(5) 0.3974(3) 0.14210(19) 0.0342(6) Uani 1 1 d .
C1 C 0.01640(6) 0.8321(4) 0.2534(2) 0.0342(8) Uani 1 1 d .
C2 C 0.00934(6) 0.3209(4) 0.0816(2) 0.0344(8) Uani 1 1 d .
C3 C -0.02346(6) 0.3235(4) 0.0706(2) 0.0325(8) Uani 1 1 d .
C4 C 0.10501(6) 0.4846(4) 0.2772(2) 0.0418(9) Uani 1 1 d .
H4A H 0.1148 0.5565 0.3319 0.050 Uiso 1 1 calc R
H4B H 0.1123 0.3690 0.2918 0.050 Uiso 1 1 calc R
C5 C 0.11458(6) 0.5438(4) 0.1841(3) 0.0446(9) Uani 1 1 d .
H5A H 0.1101 0.6646 0.1756 0.054 Uiso 1 1 calc R
H5B H 0.1022 0.4848 0.1280 0.054 Uiso 1 1 calc R
C6 C 0.14776(6) 0.5159(4) 0.1822(3) 0.0465(9) Uani 1 1 d .
H6A H 0.1602 0.5879 0.2320 0.056 Uiso 1 1 calc R
H6B H 0.1531 0.3982 0.1995 0.056 Uiso 1 1 calc R
C7 C 0.15523(6) 0.5540(5) 0.0836(3) 0.0508(10) Uani 1 1 d .
H7A H 0.1507 0.6732 0.0679 0.061 Uiso 1 1 calc R
H7B H 0.1419 0.4861 0.0335 0.061 Uiso 1 1 calc R
C8 C 0.18789(6) 0.5201(5) 0.0774(3) 0.0510(10) Uani 1 1 d .
H8A H 0.2012 0.5937 0.1242 0.061 Uiso 1 1 calc R
H8B H 0.1929 0.4029 0.0970 0.061 Uiso 1 1 calc R
C9 C 0.19429(7) 0.5483(5) -0.0234(3) 0.0514(10) Uani 1 1 d .
H9A H 0.1892 0.6653 -0.0431 0.062 Uiso 1 1 calc R
H9B H 0.1810 0.4745 -0.0702 0.062 Uiso 1 1 calc R
C10 C 0.22706(7) 0.5147(5) -0.0297(3) 0.0516(10) Uani 1 1 d .
H10A H 0.2403 0.5893 0.0166 0.062 Uiso 1 1 calc R
H10B H 0.2322 0.3980 -0.0093 0.062 Uiso 1 1 calc R
C11 C 0.23350(6) 0.5414(5) -0.1313(3) 0.0519(10) Uani 1 1 d .
H11A H 0.2277 0.6569 -0.1526 0.062 Uiso 1 1 calc R
H11B H 0.2207 0.4641 -0.1773 0.062 Uiso 1 1 calc R
C12 C 0.26639(6) 0.5133(5) -0.1371(3) 0.0514(10) Uani 1 1 d .
H12A H 0.2791 0.5904 -0.0910 0.062 Uiso 1 1 calc R
H12B H 0.2721 0.3977 -0.1158 0.062 Uiso 1 1 calc R
C13 C 0.27300(7) 0.5397(5) -0.2375(3) 0.0523(10) Uani 1 1 d .
H13A H 0.2668 0.6544 -0.2594 0.063 Uiso 1 1 calc R
H13B H 0.2605 0.4609 -0.2832 0.063 Uiso 1 1 calc R
C14 C 0.30573(7) 0.5160(5) -0.2441(3) 0.0538(10) Uani 1 1 d .
H14A H 0.3182 0.5931 -0.1974 0.065 Uiso 1 1 calc R
H14B H 0.3118 0.4005 -0.2235 0.065 Uiso 1 1 calc R
C15 C 0.31240(7) 0.5456(5) -0.3439(3) 0.0548(10) Uani 1 1 d .
H15A H 0.3060 0.6604 -0.3648 0.066 Uiso 1 1 calc R
H15B H 0.3001 0.4671 -0.3902 0.066 Uiso 1 1 calc R
C16 C 0.34532(7) 0.5246(5) -0.3507(3) 0.0576(11) Uani 1 1 d .
H16A H 0.3577 0.6027 -0.3043 0.069 Uiso 1 1 calc R
H16B H 0.3518 0.4096 -0.3303 0.069 Uiso 1 1 calc R
C17 C 0.35157(7) 0.5556(5) -0.4510(3) 0.0584(11) Uani 1 1 d .
H17A H 0.3446 0.6697 -0.4717 0.070 Uiso 1 1 calc R
H17B H 0.3394 0.4760 -0.4969 0.070 Uiso 1 1 calc R
C18 C 0.38437(7) 0.5388(5) -0.4596(3) 0.0677(12) Uani 1 1 d .
H18A H 0.3966 0.6196 -0.4147 0.081 Uiso 1 1 calc R
H18B H 0.3915 0.4251 -0.4387 0.081 Uiso 1 1 calc R
C19 C 0.38948(8) 0.5691(6) -0.5620(3) 0.0819(14) Uani 1 1 d .
H19A H 0.4109 0.5599 -0.5616 0.123 Uiso 1 1 calc R
H19B H 0.3824 0.6812 -0.5836 0.123 Uiso 1 1 calc R
H19C H 0.3784 0.4856 -0.6064 0.123 Uiso 1 1 calc R

loop_
_atom_site_aniso_label
_atom_site_aniso_U_11
_atom_site_aniso_U_22
_atom_site_aniso_U_33
_atom_site_aniso_U_23
_atom_site_aniso_U_13
_atom_site_aniso_U_12
Co1 0.0365(3) 0.0524(5) 0.0446(5) 0.000 0.0145(3) 0.000
Cl1 0.0562(5) 0.0330(5) 0.0683(7) -0.0005(5) 0.0131(5) -0.0081(4)
Cl2 0.0580(5) 0.0655(6) 0.0360(5) -0.0111(5) 0.0186(4) 0.0090(5)
Cl3 0.0532(5) 0.0656(6) 0.0364(5) -0.0149(5) 0.0058(4) -0.0025(5)
B1 0.0437(19) 0.030(2) 0.028(2) 0.0007(18) 0.0128(18) 0.0024(17)
O1 0.0351(11) 0.0396(14) 0.0400(15) -0.0008(11) 0.0117(10) -0.0040(9)
O2 0.0353(11) 0.0461(15) 0.0394(15) -0.0066(12) 0.0142(10) -0.0005(10)
O3 0.0357(11) 0.0506(15) 0.0360(14) -0.0072(12) 0.0105(10) -0.0017(10)
N1 0.0369(14) 0.0369(17) 0.0341(17) -0.0009(14) 0.0148(13) -0.0007(12)
N2 0.0333(14) 0.0363(17) 0.0331(17) 0.0001(14) 0.0095(13) 0.0054(12)
N3 0.0371(14) 0.0381(17) 0.0304(17) 0.0014(13) 0.0135(13) 0.0008(12)
C1 0.0456(17) 0.031(2) 0.028(2) -0.0023(15) 0.0110(16) -0.0026(14)
C2 0.0430(18) 0.033(2) 0.029(2) 0.0035(16) 0.0114(16) 0.0068(15)
C3 0.0402(17) 0.028(2) 0.030(2) 0.0014(15) 0.0102(15) -0.0012(14)
C4 0.0414(16) 0.046(2) 0.040(2) -0.0006(18) 0.0122(16) -0.0003(16)
C5 0.0375(17) 0.055(2) 0.043(2) 0.0001(19) 0.0132(16) 0.0013(16)
C6 0.0393(17) 0.057(2) 0.046(2) -0.0018(19) 0.0152(17) -0.0028(16)
C7 0.0449(18) 0.065(3) 0.046(2) -0.001(2) 0.0169(18) -0.0018(17)
C8 0.0433(18) 0.067(3) 0.047(2) 0.000(2) 0.0187(18) -0.0014(17)
C9 0.0484(19) 0.062(3) 0.048(3) -0.001(2) 0.0196(18) 0.0023(17)
C10 0.0493(19) 0.066(3) 0.043(2) 0.000(2) 0.0184(18) -0.0008(18)
C11 0.052(2) 0.062(3) 0.046(2) -0.004(2) 0.0209(19) -0.0001(18)
C12 0.0475(19) 0.064(3) 0.047(2) -0.005(2) 0.0179(18) -0.0010(17)
C13 0.0516(19) 0.063(3) 0.047(2) -0.005(2) 0.0215(19) 0.0007(18)
C14 0.0495(19) 0.069(3) 0.047(3) -0.005(2) 0.0186(18) -0.0002(18)
C15 0.0506(19) 0.066(3) 0.052(3) 0.000(2) 0.0212(19) 0.0010(18)
C16 0.052(2) 0.073(3) 0.052(3) -0.007(2) 0.022(2) -0.0012(19)
C17 0.052(2) 0.066(3) 0.063(3) 0.002(2) 0.028(2) 0.0042(19)
C18 0.052(2) 0.091(3) 0.066(3) -0.005(3) 0.026(2) 0.001(2)
C19 0.061(2) 0.096(4) 0.100(4) 0.023(3) 0.043(3) 0.013(2)

loop_
_atom_type_symbol
_atom_type_description
_atom_type_scat_dispersion_real
_atom_type_scat_dispersion_imag
_atom_type_scat_source
C C 0.0033 0.0016 'International Tables Vol C Tables 4.2.6.8 and 6.1.1.4'
H H 0.0000 0.0000 'International Tables Vol C Tables 4.2.6.8 and 6.1.1.4'
B B 0.0013 0.0007 'International Tables Vol C Tables 4.2.6.8 and 6.1.1.4'
N N 0.0061 0.0033 'International Tables Vol C Tables 4.2.6.8 and 6.1.1.4'
O O 0.0106 0.0060 'International Tables Vol C Tables 4.2.6.8 and 6.1.1.4'
Cl Cl 0.1484 0.1585 'International Tables Vol C Tables 4.2.6.8 and 6.1.1.4'
Co Co 0.3494 0.9721 'International Tables Vol C Tables 4.2.6.8 and 6.1.1.4'

loop_
_geom_angle_atom_site_label_1
_geom_angle_atom_site_label_2
_geom_angle_atom_site_label_3
_geom_angle
_geom_angle_site_symmetry_1
_geom_angle_site_symmetry_3
N2 Co1 N2 134.83(15) . 2
N2 Co1 N3 86.27(10) . 2
N2 Co1 N3 77.95(10) 2 2
N2 Co1 N3 77.95(10) . .
N2 Co1 N3 86.27(10) 2 .
N3 Co1 N3 138.21(15) 2 .
N2 Co1 N1 83.91(10) . .
N2 Co1 N1 134.81(11) 2 .
N3 Co1 N1 84.04(10) 2 .
N3 Co1 N1 131.28(11) . .
N2 Co1 N1 134.81(11) . 2
N2 Co1 N1 83.91(10) 2 2
N3 Co1 N1 131.28(11) 2 2
N3 Co1 N1 84.04(10) . 2
N1 Co1 N1 77.57(14) . 2
O3 B1 O1 109.9(3) 2 .
O3 B1 O2 109.6(2) 2 .
O1 B1 O2 108.9(3) . .
O3 B1 C4 110.4(3) 2 .
O1 B1 C4 110.1(3) . .
O2 B1 C4 107.9(3) . .
N1 O1 B1 114.1(2) . .
N2 O2 B1 114.7(2) . .
N3 O3 B1 114.0(2) . 2
C1 N1 O1 118.4(2) . .
C1 N1 Co1 117.70(19) . .
O1 N1 Co1 123.86(18) . .
C2 N2 O2 118.7(3) . .
C2 N2 Co1 117.31(19) . .
O2 N2 Co1 123.93(19) . .
C3 N3 O3 118.0(2) . .
C3 N3 Co1 117.71(19) . .
O3 N3 Co1 124.29(19) . .
N1 C1 C1 113.51(16) . 2
N1 C1 Cl1 123.8(2) . .
C1 C1 Cl1 122.67(10) 2 .
N2 C2 C3 114.2(3) . .
N2 C2 Cl2 123.4(2) . .
C3 C2 Cl2 122.4(2) . .
N3 C3 C2 112.8(3) . .
N3 C3 Cl3 124.8(2) . .
C2 C3 Cl3 122.4(2) . .
C5 C4 B1 114.3(3) . .
C5 C4 H4A 108.7 . .
B1 C4 H4A 108.7 . .
C5 C4 H4B 108.7 . .
B1 C4 H4B 108.7 . .
H4A C4 H4B 107.6 . .
C4 C5 C6 115.3(3) . .
C4 C5 H5A 108.4 . .
C6 C5 H5A 108.4 . .
C4 C5 H5B 108.4 . .
C6 C5 H5B 108.4 . .
H5A C5 H5B 107.5 . .
C7 C6 C5 113.4(3) . .
C7 C6 H6A 108.9 . .
C5 C6 H6A 108.9 . .
C7 C6 H6B 108.9 . .
C5 C6 H6B 108.9 . .
H6A C6 H6B 107.7 . .
C6 C7 C8 114.9(3) . .
C6 C7 H7A 108.5 . .
C8 C7 H7A 108.5 . .
C6 C7 H7B 108.5 . .
C8 C7 H7B 108.5 . .
H7A C7 H7B 107.5 . .
C9 C8 C7 113.9(3) . .
C9 C8 H8A 108.8 . .
C7 C8 H8A 108.8 . .
C9 C8 H8B 108.8 . .
C7 C8 H8B 108.8 . .
H8A C8 H8B 107.7 . .
C8 C9 C10 114.0(3) . .
C8 C9 H9A 108.8 . .
C10 C9 H9A 108.8 . .
C8 C9 H9B 108.8 . .
C10 C9 H9B 108.8 . .
H9A C9 H9B 107.7 . .
C11 C10 C9 114.1(3) . .
C11 C10 H10A 108.7 . .
C9 C10 H10A 108.7 . .
C11 C10 H10B 108.7 . .
C9 C10 H10B 108.7 . .
H10A C10 H10B 107.6 . .
C10 C11 C12 114.1(3) . .
C10 C11 H11A 108.7 . .
C12 C11 H11A 108.7 . .
C10 C11 H11B 108.7 . .
C12 C11 H11B 108.7 . .
H11A C11 H11B 107.6 . .
C13 C12 C11 114.5(3) . .
C13 C12 H12A 108.6 . .
C11 C12 H12A 108.6 . .
C13 C12 H12B 108.6 . .
C11 C12 H12B 108.6 . .
H12A C12 H12B 107.6 . .
C12 C13 C14 115.2(3) . .
C12 C13 H13A 108.5 . .
C14 C13 H13A 108.5 . .
C12 C13 H13B 108.5 . .
C14 C13 H13B 108.5 . .
H13A C13 H13B 107.5 . .
C15 C14 C13 115.1(3) . .
C15 C14 H14A 108.5 . .
C13 C14 H14A 108.5 . .
C15 C14 H14B 108.5 . .
C13 C14 H14B 108.5 . .
H14A C14 H14B 107.5 . .
C14 C15 C16 115.5(3) . .
C14 C15 H15A 108.4 . .
C16 C15 H15A 108.4 . .
C14 C15 H15B 108.4 . .
C16 C15 H15B 108.4 . .
H15A C15 H15B 107.5 . .
C17 C16 C15 114.7(3) . .
C17 C16 H16A 108.6 . .
C15 C16 H16A 108.6 . .
C17 C16 H16B 108.6 . .
C15 C16 H16B 108.6 . .
H16A C16 H16B 107.6 . .
C16 C17 C18 115.9(3) . .
C16 C17 H17A 108.3 . .
C18 C17 H17A 108.3 . .
C16 C17 H17B 108.3 . .
C18 C17 H17B 108.3 . .
H17A C17 H17B 107.4 . .
C19 C18 C17 114.0(3) . .
C19 C18 H18A 108.8 . .
C17 C18 H18A 108.8 . .
C19 C18 H18B 108.8 . .
C17 C18 H18B 108.8 . .
H18A C18 H18B 107.7 . .
C18 C19 H19A 109.5 . .
C18 C19 H19B 109.5 . .
H19A C19 H19B 109.5 . .
C18 C19 H19C 109.5 . .
H19A C19 H19C 109.5 . .
H19B C19 H19C 109.5 . .

loop_
_geom_bond_atom_site_label_1
_geom_bond_atom_site_label_2
_geom_bond_distance
_geom_bond_site_symmetry_2
Co1 N2 1.963(2) .
Co1 N2 1.963(2) 2
Co1 N3 1.982(2) 2
Co1 N3 1.982(2) .
Co1 N1 1.991(2) .
Co1 N1 1.991(2) 2
Cl1 C1 1.693(3) .
Cl2 C2 1.702(3) .
Cl3 C3 1.688(3) .
B1 O3 1.500(4) 2
B1 O1 1.511(4) .
B1 O2 1.523(4) .
B1 C4 1.572(4) .
O1 N1 1.365(3) .
O2 N2 1.358(3) .
O3 N3 1.366(3) .
O3 B1 1.500(4) 2
N1 C1 1.291(3) .
N2 C2 1.287(4) .
N3 C3 1.281(4) .
C1 C1 1.464(5) 2
C2 C3 1.456(4) .
C4 C5 1.524(4) .
C4 H4A 0.9800 .
C4 H4B 0.9800 .
C5 C6 1.520(4) .
C5 H5A 0.9800 .
C5 H5B 0.9800 .
C6 C7 1.512(5) .
C6 H6A 0.9800 .
C6 H6B 0.9800 .
C7 C8 1.519(4) .
C7 H7A 0.9800 .
C7 H7B 0.9800 .
C8 C9 1.509(5) .
C8 H8A 0.9800 .
C8 H8B 0.9800 .
C9 C10 1.524(4) .
C9 H9A 0.9800 .
C9 H9B 0.9800 .
C10 C11 1.519(5) .
C10 H10A 0.9800 .
C10 H10B 0.9800 .
C11 C12 1.520(4) .
C11 H11A 0.9800 .
C11 H11B 0.9800 .
C12 C13 1.507(5) .
C12 H12A 0.9800 .
C12 H12B 0.9800 .
C13 C14 1.511(4) .
C13 H13A 0.9800 .
C13 H13B 0.9800 .
C14 C15 1.502(5) .
C14 H14A 0.9800 .
C14 H14B 0.9800 .
C15 C16 1.518(4) .
C15 H15A 0.9800 .
C15 H15B 0.9800 .
C16 C17 1.502(5) .
C16 H16A 0.9800 .
C16 H16B 0.9800 .
C17 C18 1.517(4) .
C17 H17A 0.9800 .
C17 H17B 0.9800 .
C18 C19 1.511(5) .
C18 H18A 0.9800 .
C18 H18B 0.9800 .
C19 H19A 0.9700 .
C19 H19B 0.9700 .
C19 H19C 0.9700 .

loop_
_geom_torsion_atom_site_label_1
_geom_torsion_atom_site_label_2
_geom_torsion_atom_site_label_3
_geom_torsion_atom_site_label_4
_geom_torsion
_geom_torsion_site_symmetry_1
_geom_torsion_site_symmetry_4
O3 B1 O1 N1 -59.3(3) 2 .
O2 B1 O1 N1 60.8(3) . .
C4 B1 O1 N1 178.9(2) . .
O3 B1 O2 N2 63.0(3) 2 .
O1 B1 O2 N2 -57.3(3) . .
C4 B1 O2 N2 -176.7(2) . .
B1 O1 N1 C1 176.3(3) . .
B1 O1 N1 Co1 -2.1(3) . .
N2 Co1 N1 C1 138.8(3) . .
N2 Co1 N1 C1 -67.9(3) 2 .
N3 Co1 N1 C1 -134.4(3) 2 .
N3 Co1 N1 C1 70.7(3) . .
N1 Co1 N1 C1 0.24(19) 2 .
N2 Co1 N1 O1 -42.8(2) . .
N2 Co1 N1 O1 110.5(2) 2 .
N3 Co1 N1 O1 44.1(2) 2 .
N3 Co1 N1 O1 -110.9(2) . .
N1 Co1 N1 O1 178.7(3) 2 .
B1 O2 N2 C2 176.3(3) . .
B1 O2 N2 Co1 -5.6(3) . .
N2 Co1 N2 C2 71.7(2) 2 .
N3 Co1 N2 C2 140.6(2) 2 .
N3 Co1 N2 C2 -0.5(2) . .
N1 Co1 N2 C2 -135.0(2) . .
N1 Co1 N2 C2 -69.3(3) 2 .
N2 Co1 N2 O2 -106.4(2) 2 .
N3 Co1 N2 O2 -37.5(2) 2 .
N3 Co1 N2 O2 -178.6(2) . .
N1 Co1 N2 O2 46.9(2) . .
N1 Co1 N2 O2 112.6(2) 2 .
B1 O3 N3 C3 177.8(3) 2 .
B1 O3 N3 Co1 -0.1(3) 2 .
N2 Co1 N3 C3 0.8(2) . .
N2 Co1 N3 C3 -136.7(2) 2 .
N3 Co1 N3 C3 -69.4(2) 2 .
N1 Co1 N3 C3 71.4(3) . .
N1 Co1 N3 C3 139.1(2) 2 .
N2 Co1 N3 O3 178.7(2) . .
N2 Co1 N3 O3 41.3(2) 2 .
N3 Co1 N3 O3 108.5(2) 2 .
N1 Co1 N3 O3 -110.7(2) . .
N1 Co1 N3 O3 -43.0(2) 2 .
O1 N1 C1 C1 -179.2(3) . 2
Co1 N1 C1 C1 -0.6(5) . 2
O1 N1 C1 Cl1 0.0(5) . .
Co1 N1 C1 Cl1 178.53(16) . .
O2 N2 C2 C3 178.4(2) . .
Co1 N2 C2 C3 0.2(4) . .
O2 N2 C2 Cl2 -0.5(4) . .
Co1 N2 C2 Cl2 -178.72(16) . .
O3 N3 C3 C2 -178.9(2) . .
Co1 N3 C3 C2 -0.9(3) . .
O3 N3 C3 Cl3 2.1(4) . .
Co1 N3 C3 Cl3 -179.84(16) . .
N2 C2 C3 N3 0.5(4) . .
Cl2 C2 C3 N3 179.4(2) . .
N2 C2 C3 Cl3 179.4(2) . .
Cl2 C2 C3 Cl3 -1.7(4) . .
O3 B1 C4 C5 171.9(3) 2 .
O1 B1 C4 C5 -66.5(4) . .
O2 B1 C4 C5 52.2(4) . .
B1 C4 C5 C6 -170.7(3) . .
C4 C5 C6 C7 172.0(3) . .
C5 C6 C7 C8 -177.3(3) . .
C6 C7 C8 C9 176.3(3) . .
C7 C8 C9 C10 179.8(3) . .
C8 C9 C10 C11 179.4(3) . .
C9 C10 C11 C12 178.2(3) . .
C10 C11 C12 C13 -179.9(3) . .
C11 C12 C13 C14 178.7(3) . .
C12 C13 C14 C15 -178.9(3) . .
C13 C14 C15 C16 179.1(3) . .
C14 C15 C16 C17 -179.7(4) . .
C15 C16 C17 C18 178.9(3) . .
C16 C17 C18 C19 179.3(4) . .
